data_2006959
loop_
_publ_author_name
'Bennis, Vanessa'
'Gallagher, John F.'

_publ_section_title
;
 N---H\p(pyrrole) Intermolecular Interactions in
 1,4-Bis(di-2-pyrrolylmethyl)benzene
;
_journal_issue 1
_journal_name_full 'Acta Crystallographica Section C'
_journal_page_first 130
_journal_page_last 132
_journal_paper_doi 10.1107/S0108270197012328
_journal_volume 54
_journal_year 1998
_chemical_formula_moiety 'C24 H22 N4'
_chemical_formula_sum 'C24 H22 N4'
_chemical_formula_weight 366.46
_chemical_name_common 1,4-bis(2,2'-dipyrromethyl)benzene
_chemical_name_systematic
;
1,4-bis(2,2'-dipyrromethyl)benzene
;
_space_group_IT_number 14
_symmetry_cell_setting monoclinic
_symmetry_space_group_name_Hall '-P 2ybc'
_symmetry_space_group_name_H-M 'P 1 21/c 1'
_cell_angle_alpha 90.00
_cell_angle_beta 92.738(10)
_cell_angle_gamma 90.00
_cell_formula_units_Z 2
_cell_length_a 6.4806(12)
_cell_length_b 13.8928(15)
_cell_length_c 10.9886(9)
_cell_measurement_reflns_used 25
_cell_measurement_temperature 294.0(10)
_cell_measurement_theta_max 18.78
_cell_measurement_theta_min 7.74
_cell_volume 988.2(2)
_computing_cell_refinement 'SET4 and CELDIM in CAD-4-PC Software'
_computing_data_collection 'CAD-4-PC Software (Enraf-Nonius, 1992)'
_computing_data_reduction 'DATRD2 in NRCVAX96 (Gabe et al., 1989)'
_computing_molecular_graphics
;
NRCVAX96, ORTEPII (Johnson, 1976), PLATON (Spek, 1997a) and
PLUTON (Spek, 1997b)
;
_computing_publication_material 'NRCVAX96, SHELXL97 and WordPerfect macro PRPCIF97 (Ferguson, 1997)'
_computing_structure_refinement 'NRCVAX96 and SHELXL97 (Sheldrick, 1997b)'
_computing_structure_solution 'SHELXS97 (Sheldrick, 1997a)'
_diffrn_ambient_temperature 294.0(10)
_diffrn_measured_fraction_theta_full 1.00
_diffrn_measured_fraction_theta_max 1.00
_diffrn_measurement_device 'Enraf-Nonius CAD-4'
_diffrn_measurement_method \w
_diffrn_radiation_monochromator graphite
_diffrn_radiation_source 'X-ray tube'
_diffrn_radiation_type MoK\a
_diffrn_radiation_wavelength 0.71073
_diffrn_reflns_av_R_equivalents 0.016
_diffrn_reflns_av_sigmaI/netI 0.1571
_diffrn_reflns_limit_h_max 8
_diffrn_reflns_limit_h_min -8
_diffrn_reflns_limit_k_max 18
_diffrn_reflns_limit_k_min 0
_diffrn_reflns_limit_l_max 14
_diffrn_reflns_limit_l_min 0
_diffrn_reflns_number 2464
_diffrn_reflns_theta_full 27.4
_diffrn_reflns_theta_max 27.4
_diffrn_reflns_theta_min 2.36
_diffrn_standards_decay_% 'intensity variation: 1.0%'
_diffrn_standards_interval_time 120
_diffrn_standards_number 3
_exptl_absorpt_coefficient_mu 0.075
_exptl_absorpt_correction_type none
_exptl_crystal_colour yellow
_exptl_crystal_density_diffrn 1.232
_exptl_crystal_density_method 'not measured'
_exptl_crystal_description needle
_exptl_crystal_F_000 388
_exptl_crystal_size_max 0.28
_exptl_crystal_size_mid 0.14
_exptl_crystal_size_min 0.10
_refine_diff_density_max 0.185
_refine_diff_density_min -0.153
_refine_ls_extinction_coef 0.0073(13)
_refine_ls_extinction_method SHELXL97
_refine_ls_goodness_of_fit_all 0.829
_refine_ls_goodness_of_fit_ref 0.829
_refine_ls_hydrogen_treatment constr
_refine_ls_matrix_type full
_refine_ls_number_parameters 128
_refine_ls_number_reflns 2256
_refine_ls_number_restraints 0
_refine_ls_restrained_S_all 0.829
_refine_ls_R_factor_all 0.218
_refine_ls_R_factor_obs .058
_refine_ls_shift/su_max 0.001
_refine_ls_shift/su_mean 0.000
_refine_ls_structure_factor_coef Fsqd
_refine_ls_weighting_details 'w = 1/[\s^2^(Fo^2^)+(0.0348P)^2^] where P = (Fo^2^+2Fc^2^)/3'
_refine_ls_weighting_scheme calc
_refine_ls_wR_factor_all 0.104
_refine_ls_wR_factor_ref 0.104
_reflns_number_gt 789
_reflns_number_total 2256
_reflns_threshold_expression I>2\s(I)
_cod_data_source_file sk1144.cif
_cod_data_source_block I
_cod_depositor_comments
;
The following automatic conversions were performed:

'_refine_ls_weighting_scheme' value 'calc w =
1/[\s^2^(Fo^2^)+(0.0348P)^2^] where P = (Fo^2^+2Fc^2^)/3' was changed
to 'calc'. New tag '_refine_ls_weighting_details' was created. The
value of the new tag was set to 'w = 1/[\s^2^(Fo^2^)+(0.0348P)^2^]
where P = (Fo^2^+2Fc^2^)/3'.

Automatic conversion script
Id: cif_fix_values 3143 2015-03-26 13:38:13Z robertas 
;
_cod_original_sg_symbol_H-M 'P 21/c'
_cod_database_code 2006959

loop_
_symmetry_equiv_pos_as_xyz
'x, y, z'
'-x, y+1/2, -z+1/2'
'-x, -y, -z'
'x, -y-1/2, z-1/2'

loop_
_atom_site_label
_atom_site_fract_x
_atom_site_fract_y
_atom_site_fract_z
_atom_site_U_iso_or_equiv
_atom_site_adp_type
_atom_site_calc_flag
_atom_site_refinement_flags
_atom_site_occupancy
_atom_site_disorder_assembly
_atom_site_disorder_group
_atom_site_type_symbol
C1 .5304(4) .51650(19) .23524(19) .0432(7) Uani d . 1 . . C
C2 .5157(4) .50657(17) .3731(2) .0365(6) Uani d . 1 . . C
C3 .3293(4) .52051(18) .4269(2) .0428(7) Uani d . 1 . . C
C4 .6865(4) .48554(18) .4486(2) .0424(7) Uani d . 1 . . C
C11 .6696(4) .4419(2) .1829(2) .0443(7) Uani d . 1 . . C
C12 .8403(4) .4509(2) .1161(2) .0588(8) Uani d . 1 . . C
C13 .9094(4) .3569(2) .0886(2) .0658(9) Uani d . 1 . . C
C14 .7808(5) .2943(2) .1394(2) .0631(8) Uani d . 1 . . C
N15 .6358(3) .34593(17) .19636(19) .0555(6) Uani d . 1 . . N
C21 .6002(4) .61569(19) .1999(2) .0417(7) Uani d . 1 . . C
C22 .7503(4) .6736(2) .2482(2) .0532(8) Uani d . 1 . . C
C23 .7675(4) .7550(2) .1716(3) .0589(8) Uani d . 1 . . C
C24 .6255(5) .7436(2) .0794(3) .0602(8) Uani d . 1 . . C
N25 .5239(3) .65918(17) .09629(18) .0549(6) Uani d . 1 . . N
H1 .3915 .5067 .1981 .052 Uiso calc R 1 . . H
H3 .2119 .5343 .3780 .051 Uiso calc R 1 . . H
H4 .8137 .4753 .4150 .051 Uiso calc R 1 . . H
H12 .9006 .5083 .0927 .071 Uiso calc R 1 . . H
H13 1.0228 .3414 .0437 .079 Uiso calc R 1 . . H
H14 .7896 .2276 .1362 .076 Uiso calc R 1 . . H
H15 .5367 .3214 .2354 .067 Uiso calc R 1 . . H
H22 .8291 .6620 .3197 .064 Uiso calc R 1 . . H
H23 .8589 .8061 .1829 .071 Uiso calc R 1 . . H
H24 .6009 .7862 .0150 .072 Uiso calc R 1 . . H
H25 .4263 .6367 .0487 .066 Uiso calc R 1 . . H

loop_
_atom_site_aniso_label
_atom_site_aniso_U_11
_atom_site_aniso_U_22
_atom_site_aniso_U_33
_atom_site_aniso_U_12
_atom_site_aniso_U_13
_atom_site_aniso_U_23
C1 .0508(17) .0478(19) .0316(14) -.0007(15) .0071(11) .0008(14)
C2 .0472(16) .0290(16) .0340(13) -.0029(12) .0096(12) .0034(12)
C3 .0456(17) .0493(18) .0334(14) .0000(14) .0026(12) .0054(14)
C4 .0421(16) .0478(18) .0384(14) .0053(14) .0132(12) .0009(14)
C11 .0596(19) .0404(18) .0333(15) -.0034(15) .0069(13) .0015(14)
C12 .069(2) .050(2) .0597(18) -.0008(16) .0296(15) .0054(16)
C13 .070(2) .067(3) .063(2) .0181(18) .0273(16) -.0005(18)
C14 .083(2) .0479(19) .059(2) .0178(19) .0087(17) -.0037(17)
N15 .0672(16) .0496(17) .0512(15) -.0022(13) .0169(12) .0071(13)
C21 .0544(18) .0400(17) .0311(15) .0009(15) .0061(13) -.0003(14)
C22 .0631(19) .0503(19) .0459(16) .0021(17) -.0001(14) .0069(17)
C23 .072(2) .049(2) .0565(18) -.0024(17) .0100(17) .0008(17)
C24 .089(2) .0444(19) .0490(18) .0027(18) .0185(17) .0105(16)
N25 .0765(17) .0542(16) .0337(13) .0001(14) -.0007(11) .0034(13)

loop_
_atom_type_symbol
_atom_type_description
_atom_type_scat_dispersion_real
_atom_type_scat_dispersion_imag
_atom_type_scat_source
C C 0.0033 0.0016 'International Tables Vol C Tables 4.2.6.8 and 6.1.1.4'
H H 0.0000 0.0000 'International Tables Vol C Tables 4.2.6.8 and 6.1.1.4'
N N 0.0061 0.0033 'International Tables Vol C Tables 4.2.6.8 and 6.1.1.4'

loop_
_geom_angle_atom_site_label_1
_geom_angle_atom_site_label_2
_geom_angle_atom_site_label_3
_geom_angle_site_symmetry_1
_geom_angle
_geom_angle_publ_flag
C2 C1 C11 . 112.5(2) ?
C2 C1 C21 . 111.8(2) ?
C11 C1 C21 . 109.78(19) ?
C1 C2 C3 . 120.5(2) ?
C1 C2 C4 . 121.8(2) ?
C3 C2 C4 . 117.6(2) ?
C2 C3 C4 3_666 121.5(2) ?
C2 C4 C3 3_666 120.8(2) ?
N15 C11 C1 . 122.1(2) yes
N15 C11 C12 . 106.6(2) yes
C1 C11 C12 . 131.3(3) yes
C11 C12 C13 . 107.7(3) yes
C12 C13 C14 . 107.4(3) ?
C13 C14 N15 . 107.8(3) ?
C11 N15 C14 . 110.4(2) yes
N25 C21 C1 . 121.3(2) yes
N25 C21 C22 . 106.9(2) yes
C1 C21 C22 . 131.5(2) yes
C21 C22 C23 . 108.5(2) yes
C22 C23 C24 . 106.5(3) ?
C23 C24 N25 . 108.4(3) ?
C21 N25 C24 . 109.7(2) yes

loop_
_geom_bond_atom_site_label_1
_geom_bond_atom_site_label_2
_geom_bond_site_symmetry_2
_geom_bond_distance
_geom_bond_publ_flag
C1 C11 . 1.505(3) ?
C1 C21 . 1.507(3) ?
C1 C2 . 1.529(3) ?
C2 C3 . 1.384(3) ?
C2 C4 . 1.382(3) ?
C3 C4 3_666 1.379(3) ?
N15 C11 . 1.361(3) yes
N15 C14 . 1.358(3) yes
C11 C12 . 1.363(3) yes
C12 C13 . 1.417(4) yes
C13 C14 . 1.344(3) yes
N25 C21 . 1.361(3) yes
N25 C24 . 1.363(3) yes
C21 C22 . 1.351(3) yes
C22 C23 . 1.417(3) yes
C23 C24 . 1.345(4) yes

loop_
_geom_hbond_atom_site_label_D
_geom_hbond_atom_site_label_H
_geom_hbond_atom_site_label_A
_geom_hbond_site_symmetry_A
_geom_hbond_distance_DH
_geom_hbond_distance_HA
_geom_hbond_distance_DA
_geom_hbond_angle_DHA
_geom_hbond_publ_flag
N25 H25 Cg1 3_665 0.86 2.42 3.219(3) 154 yes
N15 H15 Cg2 2_645 0.86 2.52 3.324(3) 156 yes

loop_
_geom_torsion_atom_site_label_1
_geom_torsion_atom_site_label_2
_geom_torsion_atom_site_label_3
_geom_torsion_atom_site_label_4
_geom_torsion_site_symmetry_4
_geom_torsion
C11 C1 C2 C4 . 40.6(3)
C21 C1 C2 C4 . -83.5(3)
C11 C1 C2 C3 . -140.7(2)
C21 C1 C2 C3 . 95.2(3)
C4 C2 C3 C4 3_666 0.5(4)
C1 C2 C3 C4 3_666 -178.2(2)
C3 C2 C4 C3 3_666 -0.5(4)
C1 C2 C4 C3 3_666 178.2(2)
C21 C1 C11 N15 . -177.0(2)
C2 C1 C11 N15 . 57.8(3)
C21 C1 C11 C12 . 2.0(4)
C2 C1 C11 C12 . -123.2(3)
N15 C11 C12 C13 . 0.2(3)
C1 C11 C12 C13 . -178.9(3)
C11 C12 C13 C14 . -0.3(3)
C12 C13 C14 N15 . 0.2(3)
C13 C14 N15 C11 . 0.0(3)
C12 C11 N15 C14 . -0.1(3)
C1 C11 N15 C14 . 179.1(2)
C11 C1 C21 C22 . -82.0(3)
C2 C1 C21 C22 . 43.6(4)
C11 C1 C21 N25 . 90.7(3)
C2 C1 C21 N25 . -143.6(2)
N25 C21 C22 C23 . -0.3(3)
C1 C21 C22 C23 . 173.3(2)
C21 C22 C23 C24 . 0.3(3)
C22 C23 C24 N25 . -0.2(3)
C22 C21 N25 C24 . 0.1(3)
C1 C21 N25 C24 . -174.2(2)
C23 C24 N25 C21 . 0.1(3)
